data_2006148
loop_
_publ_author_name
'Dvorsk\'y, Andrej'
'Ko\<z\'i\<sek, Jozef'
'J\"ager, Lothar'
'Tretner, Carola'

_publ_section_title Bis[(1,1,2,3,3-pentacyanopropenido-<i>N</i>^1^:<i>N</i>^2^)bis(triphenylphosphine-<i>P</i>)copper(I)]
_journal_issue 5
_journal_name_full 'Acta Crystallographica Section C'
_journal_page_first 556
_journal_page_last 559
_journal_paper_doi 10.1107/S0108270196015211
_journal_volume 53
_journal_year 1997
_chemical_formula_analytical 'Cu C44 H30 N10 P2'
_chemical_formula_iupac '[Cu (C8 N5) (C18 H15 P)2]2'
_chemical_formula_structural '[Cu(Ph3P)2(C(CN)(C(CN)2)2]2'
_chemical_formula_sum 'C88 H60 Cu2 N10 P4'
_chemical_formula_weight 1508.42
_chemical_name_systematic
;
 Bis(triphenylphospine)1,1,2,3,3-pentacyanpropenide copper(I)
;
_space_group_IT_number 14
_symmetry_cell_setting monoclinic
_symmetry_space_group_name_Hall '-P 2yn'
_symmetry_space_group_name_H-M 'P 1 21/n 1'
_audit_creation_method SHELXL
_cell_angle_alpha 90.00
_cell_angle_beta 104.50(3)
_cell_angle_gamma 90.00
_cell_formula_units_Z 2
_cell_length_a 13.798(5)
_cell_length_b 20.533(9)
_cell_length_c 13.850(6)
_cell_measurement_reflns_used 22
_cell_measurement_temperature 293(2)
_cell_measurement_theta_max 9.9
_cell_measurement_theta_min 4.0
_cell_volume 3799(3)
_computing_cell_refinement 'Syntex P21 software'
_computing_data_collection 'Syntex P21 software'
_computing_data_reduction 'XP21 (Pavel\<c\'ik, 1993)'
_computing_molecular_graphics 'ORTEPII (Johnson, 1971)'
_computing_publication_material SHELXL93
_computing_structure_refinement 'SHELXL93 (Sheldrick, 1993)'
_computing_structure_solution 'SHELXS86 (Sheldrick, 1990)'
_diffrn_ambient_temperature 293(2)
_diffrn_measurement_device 'SYNTEX P21 4-circle '
_diffrn_measurement_method \q/2\q
_diffrn_radiation_monochromator graphite
_diffrn_radiation_source 'fine-focus sealed tube'
_diffrn_radiation_type 'Mo K\a'
_diffrn_radiation_wavelength 0.71073
_diffrn_reflns_av_R_equivalents 0.0000
_diffrn_reflns_av_sigmaI/netI 0.1028
_diffrn_reflns_limit_h_max 11
_diffrn_reflns_limit_h_min 0
_diffrn_reflns_limit_k_max 26
_diffrn_reflns_limit_k_min 0
_diffrn_reflns_limit_l_max 17
_diffrn_reflns_limit_l_min -18
_diffrn_reflns_number 6776
_diffrn_reflns_theta_max 27.57
_diffrn_reflns_theta_min 1.81
_diffrn_standards_decay_% 15
_diffrn_standards_interval_count 98
_diffrn_standards_number 2
_exptl_absorpt_coefficient_mu 0.697
_exptl_absorpt_correction_T_max 0.901
_exptl_absorpt_correction_T_min 0.545
_exptl_absorpt_correction_type 'empirical via \y-scan (North, Phillips & Mathews, 1968)'
_exptl_crystal_colour 'dark yellow'
_exptl_crystal_density_diffrn 1.319
_exptl_crystal_density_meas 1.31(3)
_exptl_crystal_density_method 'flotation in nitrobenzene and CCl~4~ solution'
_exptl_crystal_description prism
_exptl_crystal_F_000 1552
_exptl_crystal_size_max .55
_exptl_crystal_size_mid .35
_exptl_crystal_size_min .15
_refine_diff_density_max 0.334
_refine_diff_density_min -0.201
_refine_ls_extinction_method none
_refine_ls_goodness_of_fit_all 0.907
_refine_ls_goodness_of_fit_obs 1.074
_refine_ls_hydrogen_treatment noref
_refine_ls_matrix_type fullcycle
_refine_ls_number_parameters 542
_refine_ls_number_reflns 6775
_refine_ls_number_restraints 0
_refine_ls_restrained_S_all 0.929
_refine_ls_restrained_S_obs 1.074
_refine_ls_R_factor_all 0.1307
_refine_ls_R_factor_obs .0436
_refine_ls_shift/esd_max -0.157
_refine_ls_shift/esd_mean 0.021
_refine_ls_structure_factor_coef Fsqd
_refine_ls_weighting_details 'w = 1/[\s^2^(Fo^2^)+(0.0376P)^2^] where P=(Fo^2^+2Fc^2^)/3'
_refine_ls_weighting_scheme calc
_refine_ls_wR_factor_all 0.1034
_refine_ls_wR_factor_obs .0815
_reflns_number_observed 3427
_reflns_number_total 6776
_reflns_observed_criterion >2sigma(I)
_cod_data_source_file sk1037.cif
_cod_data_source_block ad02
_cod_depositor_comments
;
The following automatic conversions were performed:

'_refine_ls_weighting_scheme' value 'calc w =
1/[\s^2^(Fo^2^)+(0.0376P)^2^] where P=(Fo^2^+2Fc^2^)/3' was changed
to 'calc'. New tag '_refine_ls_weighting_details' was created. The
value of the new tag was set to 'w = 1/[\s^2^(Fo^2^)+(0.0376P)^2^]
where P=(Fo^2^+2Fc^2^)/3'.

Automatic conversion script
Id: cif_fix_values 3143 2015-03-26 13:38:13Z robertas 
;
_cod_original_cell_volume 3799.(3)
_cod_original_sg_symbol_H-M 'P 21/n'
_cod_database_code 2006148

loop_
_symmetry_equiv_pos_as_xyz
'x, y, z'
'-x+1/2, y+1/2, -z+1/2'
'-x, -y, -z'
'x-1/2, -y-1/2, z-1/2'

loop_
_atom_site_aniso_label
_atom_site_aniso_U_11
_atom_site_aniso_U_22
_atom_site_aniso_U_33
_atom_site_aniso_U_12
_atom_site_aniso_U_13
_atom_site_aniso_U_23
Cu .0561(4) .0463(2) .0495(2) -.0058(3) .0155(2) -.0021(2)
P1 .0407(8) .0522(6) .0496(5) -.0064(5) .0099(5) .0033(4)
P2 .0456(8) .0477(6) .0427(5) -.0060(5) .0088(4) -.0005(4)
C9 .037(3) .057(2) .056(2) -.005(2) .016(2) .003(2)
C10 .059(3) .078(3) .053(2) -.001(2) .014(2) .001(2)
C11 .074(4) .110(4) .059(3) -.001(3) .016(2) -.007(3)
C12 .083(4) .099(4) .079(3) -.009(3) .040(3) -.022(3)
C13 .082(4) .072(3) .100(4) .009(3) .035(3) .000(3)
C14 .081(4) .072(3) .060(2) .009(3) .027(2) .001(2)
C15 .036(3) .060(3) .054(2) -.001(2) .005(2) -.002(2)
C16 .044(4) .086(3) .072(3) .008(3) .006(2) -.003(2)
C17 .049(4) .120(5) .099(4) .013(3) .014(3) -.018(3)
C18 .097(6) .102(5) .088(4) .045(4) -.018(4) -.014(3)
C19 .108(5) .073(3) .070(3) .020(4) -.009(3) .002(2)
C20 .064(4) .067(3) .068(3) .003(3) .007(2) .011(2)
C21 .044(4) .062(3) .052(2) -.014(2) .011(2) .012(2)
C22 .061(4) .059(3) .074(3) -.017(2) .006(2) .003(2)
C23 .093(5) .073(3) .076(3) -.035(4) .001(3) .004(2)
C24 .080(5) .104(5) .086(4) -.039(4) -.003(3) .025(3)
C25 .060(5) .127(5) .113(4) -.018(4) .028(3) .029(4)
C26 .060(4) .087(3) .082(3) -.028(3) .018(3) .001(2)
C27 .039(3) .044(2) .044(2) -.002(2) .009(2) -.001(2)
C28 .072(3) .088(3) .048(2) -.026(3) .004(2) .006(2)
C29 .094(4) .104(4) .049(2) -.022(3) -.010(3) .007(2)
C30 .052(4) .096(4) .070(3) -.007(3) -.007(2) -.022(2)
C31 .062(4) .112(4) .074(3) -.039(3) .023(3) -.025(3)
C32 .064(3) .095(3) .045(2) -.035(3) .007(2) -.007(2)
C33 .039(3) .049(2) .046(2) -.001(2) .010(2) .000(2)
C34 .058(3) .056(3) .075(3) -.004(2) .009(2) -.005(2)
C35 .083(5) .062(3) .091(3) .018(3) .013(3) -.017(2)
C36 .068(5) .089(4) .090(3) .028(3) .018(3) -.007(3)
C37 .047(4) .097(4) .085(3) .010(3) .013(2) -.006(3)
C38 .050(4) .061(3) .054(2) .004(3) .011(2) -.001(2)
C39 .050(3) .052(2) .045(2) -.013(2) .008(2) -.004(2)
C40 .090(4) .073(3) .048(2) -.009(3) .008(2) .006(2)
C41 .141(6) .093(4) .052(3) -.024(4) .007(3) .017(2)
C42 .152(6) .120(5) .057(3) -.052(4) .040(4) -.009(3)
C43 .099(5) .109(4) .072(3) -.036(3) .046(3) -.025(3)
C44 .071(4) .082(3) .057(2) -.013(3) .023(2) -.004(2)
N1 .062(3) .052(2) .053(2) -.001(2) .004(2) -.0034(15)
N2 .069(3) .059(2) .067(2) -.004(2) .024(2) -.012(2)
C1 .055(3) .046(2) .044(2) .010(2) .011(2) .002(2)
C2 .032(3) .057(2) .053(2) .005(2) .012(2) -.002(2)
C3 .037(3) .060(3) .048(2) -.009(2) .009(2) -.001(2)
C4A .056(6) .040(4) .047(4) -.007(4) .006(4) -.006(3)
C5A .042(7) .060(5) .071(5) -.006(4) .020(4) -.015(4)
C6A .027(6) .091(7) .068(5) -.018(5) .011(4) .000(4)
C7A .035(7) .091(7) .089(6) .002(5) .015(5) -.007(5)
C8A .076(8) .111(9) .112(8) -.006(7) .036(6) -.019(6)
N3A .054(6) .110(6) .100(5) .001(5) .017(4) .007(4)
N4A .065(6) .128(7) .116(6) .046(5) .039(5) .015(5)
N5A .107(8) .121(8) .154(8) -.045(6) .029(6) -.056(6)
C4B .032(5) .054(5) .062(4) -.013(4) .014(4) -.012(4)
N3B .097(7) .095(6) .099(6) -.001(5) .042(5) -.024(4)
N4B .061(6) .116(7) .121(6) -.005(5) -.013(5) .027(5)
N5B .040(6) .129(7) .093(5) .001(5) .005(4) -.002(5)
C5B .064(7) .061(5) .069(5) -.004(5) .017(5) -.015(4)
C6B .042(6) .073(6) .088(6) .001(5) .026(5) -.001(5)
C7B .058(7) .108(8) .072(5) .004(6) .024(5) .010(5)
C8B .075(8) .081(7) .092(6) -.002(6) .013(6) -.004(5)

loop_
_atom_site_label
_atom_site_fract_x
_atom_site_fract_y
_atom_site_fract_z
_atom_site_U_iso_or_equiv
_atom_site_thermal_displace_type
_atom_site_calc_flag
_atom_site_refinement_flags
_atom_site_occupancy
_atom_site_disorder_group
_atom_site_type_symbol
Cu .06857(4) .13340(2) .15851(3) .0502(2) Uani d . 1 . Cu
P1 .06174(8) .09094(5) .30827(6) .0478(3) Uani d . 1 . P
P2 .09961(8) .23738(4) .12718(6) .0457(3) Uani d . 1 . P
C9 .0368(3) .1426(2) .4049(2) .0493(10) Uani d . 1 . C
C10 .0642(3) .1272(2) .5053(3) .0633(11) Uani d . 1 . C
H10 .0973(3) .0883(2) .5261(3) .076 Uiso calc R 1 . H
C11 .0429(3) .1690(3) .5742(3) .0811(14) Uani d . 1 . C
H11 .0621(3) .1581(3) .6415(3) .097 Uiso calc R 1 . H
C12 -.0052(4) .2257(3) .5466(3) .0834(14) Uani d . 1 . C
H12 -.0206(4) .2532(3) .5940(3) .100 Uiso calc R 1 . H
C13 -.0310(3) .2421(2) .4481(4) .0827(14) Uani d . 1 . C
H13 -.0632(3) .2815(2) .4280(4) .099 Uiso calc R 1 . H
C14 -.0094(3) .2005(2) .3782(3) .0693(12) Uani d . 1 . C
H14 -.0269(3) .2124(2) .3113(3) .083 Uiso calc R 1 . H
C15 .1669(3) .0420(2) .3716(2) .0514(10) Uani d . 1 . C
C16 .2594(4) .0588(2) .3601(3) .0690(13) Uani d . 1 . C
H16 .2655(4) .0934(2) .3187(3) .083 Uiso calc R 1 . H
C17 .3442(4) .0248(3) .4093(4) .090(2) Uani d . 1 . C
H17 .4069(4) .0369(3) .4021(4) .108 Uiso calc R 1 . H
C18 .3345(5) -.0266(3) .4683(4) .103(2) Uani d . 1 . C
H18 .3912(5) -.0495(3) .5014(4) .124 Uiso calc R 1 . H
C19 .2436(5) -.0449(2) .4797(3) .089(2) Uani d . 1 . C
H19 .2382(5) -.0801(2) .5202(3) .107 Uiso calc R 1 . H
C20 .1594(3) -.0112(2) .4312(3) .0684(12) Uani d . 1 . C
H20 .0970(3) -.0241(2) .4383(3) .082 Uiso calc R 1 . H
C21 -.0410(3) .0345(2) .2792(2) .0530(11) Uani d . 1 . C
C22 -.0330(3) -.0211(2) .2269(3) .0665(12) Uani d . 1 . C
H22 .0292(3) -.0324(2) .2175(3) .080 Uiso calc R 1 . H
C23 -.1137(5) -.0606(2) .1880(3) .084(2) Uani d . 1 . C
H23 -.1061(5) -.0980(2) .1529(3) .101 Uiso calc R 1 . H
C24 -.2045(5) -.0441(3) .2015(4) .094(2) Uani d . 1 . C
H24 -.2595(5) -.0707(3) .1757(4) .113 Uiso calc R 1 . H
C25 -.2165(4) .0106(3) .2521(4) .099(2) Uani d . 1 . C
H25 -.2793(4) .0219(3) .2601(4) .119 Uiso calc R 1 . H
C26 -.1334(4) .0500(2) .2921(3) .0761(14) Uani d . 1 . C
H26 -.1410(4) .0872(2) .3279(3) .091 Uiso calc R 1 . H
C27 .2131(3) .2706(2) .2065(2) .0426(9) Uani d . 1 . C
C28 .2331(3) .2601(2) .3068(3) .0713(13) Uani d . 1 . C
H28 .1891(3) .2351(2) .3324(3) .086 Uiso calc R 1 . H
C29 .3162(4) .2856(2) .3702(3) .087(2) Uani d . 1 . C
H29 .3276(4) .2784(2) .4384(3) .105 Uiso calc R 1 . H
C30 .3819(3) .3209(2) .3350(3) .0764(13) Uani d . 1 . C
H30 .4394(3) .3373(2) .3784(3) .092 Uiso calc R 1 . H
C31 .3637(3) .3325(2) .2365(3) .0817(14) Uani d . 1 . C
H31 .4082(3) .3576(2) .2117(3) .098 Uiso calc R 1 . H
C32 .2796(3) .3074(2) .1726(3) .0695(13) Uani d . 1 . C
H32 .2678(3) .3157(2) .1046(3) .083 Uiso calc R 1 . H
C33 .0039(3) .2943(2) .1406(2) .0448(10) Uani d . 1 . C
C34 .0227(3) .3599(2) .1617(3) .0643(12) Uani d . 1 . C
H34 .0879(3) .3758(2) .1750(3) .077 Uiso calc R 1 . H
C35 -.0552(4) .4013(2) .1628(3) .0800(15) Uani d . 1 . C
H35 -.0424(4) .4451(2) .1772(3) .096 Uiso calc R 1 . H
C36 -.1501(4) .3790(3) .1433(3) .0827(15) Uani d . 1 . C
H36 -.2025(4) .4078(3) .1419(3) .099 Uiso calc R 1 . H
C37 -.1693(4) .3144(3) .1257(3) .0770(14) Uani d . 1 . C
H37 -.2344(4) .2986(3) .1140(3) .092 Uiso calc R 1 . H
C38 -.0917(4) .2728(2) .1253(2) .0552(11) Uani d . 1 . C
H38 -.1050(4) .2287(2) .1143(2) .066 Uiso calc R 1 . H
C39 .1133(3) .2541(2) .0029(2) .0497(10) Uani d . 1 . C
C40 .0608(3) .3012(2) -.0583(3) .0721(13) Uani d . 1 . C
H40 .0134(3) .3258(2) -.0374(3) .086 Uiso calc R 1 . H
C41 .0781(4) .3124(3) -.1517(3) .098(2) Uani d . 1 . C
H41 .0428(4) .3450(3) -.1924(3) .118 Uiso calc R 1 . H
C42 .1459(5) .2760(3) -.1837(4) .107(2) Uani d . 1 . C
H42 .1569(5) .2837(3) -.2463(4) .129 Uiso calc R 1 . H
C43 .1980(4) .2283(3) -.1244(3) .089(2) Uani d . 1 . C
H43 .2450(4) .2036(3) -.1460(3) .107 Uiso calc R 1 . H
C44 .1806(3) .2170(2) -.0319(3) .0687(12) Uani d . 1 . C
H44 .2150(3) .1836(2) .0078(3) .082 Uiso calc R 1 . H
N1 -.0646(3) .10234(15) .0655(2) .0576(9) Uani d . 1 . N
N2 -.1492(3) -.0677(2) -.1044(2) .0640(10) Uani d . 1 . N
C1 -.1311(3) .0726(2) .0230(2) .0487(11) Uani d . 1 . C
C2 -.2100(3) .0339(2) -.0329(2) .0472(10) Uani d . 1 . C
C3 -.1790(3) -.0223(2) -.0748(2) .0487(10) Uani d . 1 . C
C4A -.3034(5) .0592(3) -.0334(4) .049(2) Uani d P .501(2) 1 C
C5A -.3940(6) .0334(3) -.0808(5) .057(2) Uani d P .501(2) 1 C
C6A -.3097(5) .1210(4) .0242(5) .062(2) Uani d P .501(2) 1 C
C7A -.4848(6) .0609(4) -.0709(6) .072(3) Uani d P .501(2) 1 C
C8A -.3984(7) -.0251(5) -.1379(7) .097(3) Uani d P .501(2) 1 C
N3A -.5568(5) .0825(4) -.0511(5) .088(3) Uani d P .501(2) 1 N
N4A -.3056(5) .1667(4) .0720(5) .100(3) Uani d P .501(2) 1 N
N5A -.4116(6) -.0677(4) -.1799(6) .128(4) Uani d P .501(2) 1 N
C4B -.3171(5) .0385(3) -.0537(5) .049(2) Uani d P .499(2) 2 C
N3B -.2898(6) .1633(4) .1083(5) .094(3) Uani d P .499(2) 2 N
N4B -.4249(5) -.0397(4) -.1897(6) .106(3) Uani d P .499(2) 2 N
N5B -.5618(5) .0881(4) -.0822(5) .089(3) Uani d P .499(2) 2 N
C5B -.3688(6) .0856(4) -.0184(5) .065(2) Uani d P .499(2) 2 C
C6B -.3814(6) -.0063(4) -.1273(6) .066(2) Uani d P .499(2) 2 C
C7B -.3204(6) .1269(5) .0558(6) .078(3) Uani d P .499(2) 2 C
C8B -.4777(8) .0858(4) -.0480(6) .084(3) Uani d P .499(2) 2 C

loop_
_atom_type_symbol
_atom_type_description
_atom_type_scat_dispersion_real
_atom_type_scat_dispersion_imag
_atom_type_scat_source
C C 0.0033 0.0016 'International Tables Vol C Tables 4.2.6.8 and 6.1.1.4'
H H 0.0000 0.0000 'International Tables Vol C Tables 4.2.6.8 and 6.1.1.4'
N N 0.0061 0.0033 'International Tables Vol C Tables 4.2.6.8 and 6.1.1.4'
P P 0.1023 0.0942 'International Tables Vol C Tables 4.2.6.8 and 6.1.1.4'
Cu Cu 0.3201 1.2651 'International Tables Vol C Tables 4.2.6.8 and 6.1.1.4'

loop_
_geom_angle_atom_site_label_1
_geom_angle_atom_site_label_2
_geom_angle_atom_site_label_3
_geom_angle_site_symmetry_1
_geom_angle_site_symmetry_3
_geom_angle
_geom_angle_publ_flag
N2 Cu N1 3 . 92.81(13) yes
N2 Cu P2 3 . 114.64(10) yes
N1 Cu P2 . . 110.91(9) yes
N2 Cu P1 3 . 103.67(10) yes
N1 Cu P1 . . 102.55(9) yes
P2 Cu P1 . . 126.55(4) yes
C21 P1 C15 . . 104.1(2) ?
C21 P1 C9 . . 105.0(2) ?
C15 P1 C9 . . 104.2(2) ?
C21 P1 Cu . . 104.67(11) ?
C15 P1 Cu . . 116.46(14) ?
C9 P1 Cu . . 120.64(12) ?
C27 P2 C33 . . 103.7(2) ?
C27 P2 C39 . . 103.1(2) ?
C33 P2 C39 . . 103.2(2) ?
C27 P2 Cu . . 114.87(11) ?
C33 P2 Cu . . 114.58(13) ?
C39 P2 Cu . . 115.77(12) ?
C14 C9 C10 . . 117.8(3) ?
C14 C9 P1 . . 118.5(3) ?
C10 C9 P1 . . 123.8(3) ?
C11 C10 C9 . . 120.4(4) ?
C11 C10 H10 . . 119.8(3) ?
C9 C10 H10 . . 119.8(2) ?
C12 C11 C10 . . 121.3(4) ?
C12 C11 H11 . . 119.3(3) ?
C10 C11 H11 . . 119.3(3) ?
C11 C12 C13 . . 119.0(4) ?
C11 C12 H12 . . 120.5(3) ?
C13 C12 H12 . . 120.5(3) ?
C12 C13 C14 . . 120.1(4) ?
C12 C13 H13 . . 120.0(3) ?
C14 C13 H13 . . 120.0(3) ?
C9 C14 C13 . . 121.4(4) ?
C9 C14 H14 . . 119.3(2) ?
C13 C14 H14 . . 119.3(3) ?
C16 C15 C20 . . 118.5(4) ?
C16 C15 P1 . . 117.6(3) ?
C20 C15 P1 . . 123.8(4) ?
C15 C16 C17 . . 120.8(5) ?
C15 C16 H16 . . 119.6(2) ?
C17 C16 H16 . . 119.6(3) ?
C18 C17 C16 . . 119.3(5) ?
C18 C17 H17 . . 120.4(4) ?
C16 C17 H17 . . 120.4(3) ?
C19 C18 C17 . . 121.2(6) ?
C19 C18 H18 . . 119.4(3) ?
C17 C18 H18 . . 119.4(4) ?
C18 C19 C20 . . 119.8(5) ?
C18 C19 H19 . . 120.1(3) ?
C20 C19 H19 . . 120.1(3) ?
C19 C20 C15 . . 120.5(5) ?
C19 C20 H20 . . 119.8(3) ?
C15 C20 H20 . . 119.8(3) ?
C26 C21 C22 . . 117.6(4) ?
C26 C21 P1 . . 121.9(4) ?
C22 C21 P1 . . 119.5(4) ?
C21 C22 C23 . . 122.3(5) ?
C21 C22 H22 . . 118.8(3) ?
C23 C22 H22 . . 118.8(3) ?
C24 C23 C22 . . 119.0(5) ?
C24 C23 H23 . . 120.5(3) ?
C22 C23 H23 . . 120.5(3) ?
C25 C24 C23 . . 120.9(6) ?
C25 C24 H24 . . 119.5(4) ?
C23 C24 H24 . . 119.5(3) ?
C24 C25 C26 . . 119.4(6) ?
C24 C25 H25 . . 120.3(4) ?
C26 C25 H25 . . 120.3(4) ?
C21 C26 C25 . . 120.7(5) ?
C21 C26 H26 . . 119.6(3) ?
C25 C26 H26 . . 119.6(4) ?
C32 C27 C28 . . 117.3(3) ?
C32 C27 P2 . . 123.8(3) ?
C28 C27 P2 . . 118.9(3) ?
C29 C28 C27 . . 121.3(4) ?
C29 C28 H28 . . 119.4(3) ?
C27 C28 H28 . . 119.4(2) ?
C30 C29 C28 . . 120.6(4) ?
C30 C29 H29 . . 119.7(2) ?
C28 C29 H29 . . 119.7(3) ?
C29 C30 C31 . . 119.5(4) ?
C29 C30 H30 . . 120.3(2) ?
C31 C30 H30 . . 120.3(3) ?
C30 C31 C32 . . 120.1(4) ?
C30 C31 H31 . . 120.0(3) ?
C32 C31 H31 . . 120.0(2) ?
C27 C32 C31 . . 121.3(4) ?
C27 C32 H32 . . 119.3(2) ?
C31 C32 H32 . . 119.3(2) ?
C38 C33 C34 . . 118.1(4) ?
C38 C33 P2 . . 118.8(3) ?
C34 C33 P2 . . 123.1(4) ?
C35 C34 C33 . . 119.7(4) ?
C35 C34 H34 . . 120.1(3) ?
C33 C34 H34 . . 120.1(3) ?
C36 C35 C34 . . 120.8(5) ?
C36 C35 H35 . . 119.6(3) ?
C34 C35 H35 . . 119.6(3) ?
C35 C36 C37 . . 120.0(5) ?
C35 C36 H36 . . 120.0(3) ?
C37 C36 H36 . . 120.0(3) ?
C36 C37 C38 . . 119.3(5) ?
C36 C37 H37 . . 120.3(3) ?
C38 C37 H37 . . 120.3(3) ?
C33 C38 C37 . . 121.9(4) ?
C33 C38 H38 . . 119.0(2) ?
C37 C38 H38 . . 119.1(3) ?
C40 C39 C44 . . 118.3(4) ?
C40 C39 P2 . . 123.9(3) ?
C44 C39 P2 . . 117.9(3) ?
C39 C40 C41 . . 120.4(4) ?
C39 C40 H40 . . 119.8(2) ?
C41 C40 H40 . . 119.8(3) ?
C42 C41 C40 . . 120.3(5) ?
C42 C41 H41 . . 119.8(3) ?
C40 C41 H41 . . 119.8(3) ?
C41 C42 C43 . . 120.2(5) ?
C41 C42 H42 . . 119.9(3) ?
C43 C42 H42 . . 119.9(3) ?
C42 C43 C44 . . 119.5(5) ?
C42 C43 H43 . . 120.2(3) ?
C44 C43 H43 . . 120.2(3) ?
C39 C44 C43 . . 121.3(4) ?
C39 C44 H44 . . 119.3(2) ?
C43 C44 H44 . . 119.3(3) ?
C1 N1 Cu . . 165.2(3) yes
C3 N2 Cu . 3 166.0(3) yes
N1 C1 C2 . . 176.6(4) yes
C4A C2 C3 . . 133.1(3) no
C4A C2 C1 . . 112.3(3) no
C3 C2 C1 . . 114.6(3) yes
C3 C2 C4B . . 112.0(3) no
C1 C2 C4B . . 133.4(3) no
N2 C3 C2 . . 176.1(4) yes
C5A C4A C2 . . 126.5(6) ?
C5A C4A C6A . . 114.3(6) ?
C2 C4A C6A . . 119.2(5) ?
C4A C5A C7A . . 121.8(7) ?
C4A C5A C8A . . 119.8(7) ?
C7A C5A C8A . . 118.3(7) ?
N4A C6A C4A . . 173.8(8) ?
N3A C7A C5A . . 172.4(9) ?
N5A C8A C5A . . 172.4(12) ?
C5B C4B C2 . . 125.4(6) ?
C5B C4B C6B . . 114.1(6) ?
C2 C4B C6B . . 120.2(6) no
C4B C5B C7B . . 120.5(8) no
C4B C5B C8B . . 119.8(7) no
C7B C5B C8B . . 119.0(8) ?
N4B C6B C4B . . 173.4(9) ?
N3B C7B C5B . . 172.6(11) ?
N5B C8B C5B . . 171.8(9) ?

loop_
_geom_bond_atom_site_label_1
_geom_bond_atom_site_label_2
_geom_bond_site_symmetry_2
_geom_bond_distance
_geom_bond_publ_flag
Cu N2 3 2.010(3) yes
Cu N1 . 2.064(3) yes
Cu P2 . 2.2412(13) yes
Cu P1 . 2.2735(13) yes
P1 C21 . 1.797(4) ?
P1 C15 . 1.802(4) ?
P1 C9 . 1.807(4) ?
P2 C27 . 1.807(3) ?
P2 C33 . 1.807(4) ?
P2 C39 . 1.811(3) ?
C9 C14 . 1.356(5) ?
C9 C10 . 1.383(4) ?
C10 C11 . 1.369(5) ?
C10 H10 . .93 ?
C11 C12 . 1.347(6) ?
C11 H11 . .93 ?
C12 C13 . 1.363(5) ?
C12 H12 . .93 ?
C13 C14 . 1.378(5) ?
C13 H13 . .93 ?
C14 H14 . .93 ?
C15 C16 . 1.369(5) ?
C15 C20 . 1.389(5) ?
C16 C17 . 1.386(6) ?
C16 H16 . .93 ?
C17 C18 . 1.360(7) ?
C17 H17 . .93 ?
C18 C19 . 1.356(7) ?
C18 H18 . .93 ?
C19 C20 . 1.374(6) ?
C19 H19 . .93 ?
C20 H20 . .93 ?
C21 C26 . 1.368(5) ?
C21 C22 . 1.370(5) ?
C22 C23 . 1.374(5) ?
C22 H22 . .93 ?
C23 C24 . 1.356(6) ?
C23 H23 . .93 ?
C24 C25 . 1.356(7) ?
C24 H24 . .93 ?
C25 C26 . 1.399(6) ?
C25 H25 . .93 ?
C26 H26 . .93 ?
C27 C32 . 1.360(4) ?
C27 C28 . 1.364(4) ?
C28 C29 . 1.362(5) ?
C28 H28 . .93 ?
C29 C30 . 1.345(5) ?
C29 H29 . .93 ?
C30 C31 . 1.345(5) ?
C30 H30 . .93 ?
C31 C32 . 1.372(5) ?
C31 H31 . .93 ?
C32 H32 . .93 ?
C33 C38 . 1.356(5) ?
C33 C34 . 1.390(5) ?
C34 C35 . 1.374(5) ?
C34 H34 . .93 ?
C35 C36 . 1.349(6) ?
C35 H35 . .93 ?
C36 C37 . 1.364(6) ?
C36 H36 . .93 ?
C37 C38 . 1.370(5) ?
C37 H37 . .93 ?
C38 H38 . .93 ?
C39 C40 . 1.367(5) ?
C39 C44 . 1.377(5) ?
C40 C41 . 1.393(5) ?
C40 H40 . .93 ?
C41 C42 . 1.355(7) ?
C41 H41 . .93 ?
C42 C43 . 1.362(7) ?
C42 H42 . .93 ?
C43 C44 . 1.381(5) ?
C43 H43 . .93 ?
C44 H44 . .93 ?
N1 C1 . 1.137(4) yes
N2 C3 . 1.135(4) yes
N2 Cu 3 2.010(3) yes
C1 C2 . 1.412(5) yes
C2 C4A . 1.387(7) no
C2 C3 . 1.406(5) yes
C2 C4B . 1.436(7) no
C4A C5A . 1.366(8) no
C4A C6A . 1.513(9) no
C5A C7A . 1.411(10) no
C5A C8A . 1.432(11) no
C6A N4A . 1.142(9) no
C7A N3A . 1.182(9) no
C8A N5A . 1.040(10) no
C4B C5B . 1.364(9) no
C4B C6B . 1.490(9) no
N3B C7B . 1.053(9) no
N4B C6B . 1.148(9) no
N5B C8B . 1.140(9) no
C5B C7B . 1.371(10) no
C5B C8B . 1.455(11) no
